data_4517965
loop_
_publ_author_name
'Mansour, Waseem'
'Suleiman, Rami'
'Fettouhi, Mohammed'
'El Ali, Bassam'

_publ_section_title
;
 Soft Heteroleptic N-Heterocyclic Carbene Palladium(II) Species for
 Efficient Catalytic Routes to Alkynones via Carbonylative Sonogashira
 Coupling
;
_journal_name_full 'ACS Omega'
_journal_paper_doi 10.1021/acsomega.0c02413
_journal_year 2020
_chemical_formula_moiety 'C20 H27 N2, Br'
_chemical_formula_sum 'C20 H27 Br N2'
_chemical_formula_weight 375.34
_space_group_crystal_system monoclinic
_space_group_IT_number 14
_space_group_name_Hall '-P 2yn'
_space_group_name_H-M_alt 'P 1 21/n 1'
_atom_sites_solution_hydrogens geom
_atom_sites_solution_primary direct
_atom_sites_solution_secondary difmap
_audit_creation_method SHELXL-2016/6
_cell_angle_alpha 90
_cell_angle_beta 104.481(2)
_cell_angle_gamma 90
_cell_formula_units_Z 4
_cell_length_a 10.3429(8)
_cell_length_b 16.4241(13)
_cell_length_c 10.7998(8)
_cell_measurement_reflns_used 9960
_cell_measurement_temperature 296(2)
_cell_measurement_theta_max 25.483
_cell_measurement_theta_min 2.309
_cell_volume 1776.3(2)
_computing_cell_refinement 'SAINT V8.38A (Bruker, 2017)'
_computing_data_collection 'Apex3 v2017.3-0 (Bruker, 2017)'
_computing_data_reduction 'SAINT V8.38A (Bruker, 2017)'
_computing_molecular_graphics 'ORTEP-3 (Farrugia, 1997)'
_computing_structure_refinement 'SHELXL-2016/6 (Sheldrick, 2015)'
_computing_structure_solution 'SHELXT 2014/5 (Sheldrick, 2014)'
_diffrn_ambient_temperature 296(2)
_diffrn_measured_fraction_theta_full 0.999
_diffrn_measured_fraction_theta_max 0.995
_diffrn_measurement_device_type 'Bruker AXS D8 Quest diffractometer'
_diffrn_measurement_method 'omega and phi scans'
_diffrn_radiation_type MoK\a
_diffrn_radiation_wavelength 0.71073
_diffrn_reflns_av_R_equivalents 0.1216
_diffrn_reflns_av_unetI/netI 0.0572
_diffrn_reflns_Laue_measured_fraction_full 0.999
_diffrn_reflns_Laue_measured_fraction_max 0.995
_diffrn_reflns_limit_h_max 13
_diffrn_reflns_limit_h_min -13
_diffrn_reflns_limit_k_max 21
_diffrn_reflns_limit_k_min -21
_diffrn_reflns_limit_l_max 14
_diffrn_reflns_limit_l_min -14
_diffrn_reflns_number 69444
_diffrn_reflns_point_group_measured_fraction_full 0.999
_diffrn_reflns_point_group_measured_fraction_max 0.995
_diffrn_reflns_theta_full 25.242
_diffrn_reflns_theta_max 28.345
_diffrn_reflns_theta_min 2.382
_diffrn_source 'Microfocus sealed tube'
_exptl_absorpt_coefficient_mu 2.316
_exptl_absorpt_correction_T_max 0.934
_exptl_absorpt_correction_T_min 0.608
_exptl_absorpt_correction_type multi-scan
_exptl_absorpt_process_details 'SADABS. Ver. 2014/5. (Krause et al., 2015)'
_exptl_crystal_colour colorless
_exptl_crystal_density_diffrn 1.404
_exptl_crystal_description block
_exptl_crystal_F_000 784
_exptl_crystal_size_max 0.150
_exptl_crystal_size_mid 0.077
_exptl_crystal_size_min 0.030
_refine_diff_density_max 0.326
_refine_diff_density_min -0.456
_refine_diff_density_rms 0.068
_refine_ls_extinction_method none
_refine_ls_goodness_of_fit_ref 1.056
_refine_ls_hydrogen_treatment constr
_refine_ls_matrix_type full
_refine_ls_number_parameters 210
_refine_ls_number_reflns 4412
_refine_ls_number_restraints 0
_refine_ls_restrained_S_all 1.056
_refine_ls_R_factor_all 0.1028
_refine_ls_R_factor_gt 0.0492
_refine_ls_shift/su_max 0.001
_refine_ls_shift/su_mean 0.000
_refine_ls_structure_factor_coef Fsqd
_refine_ls_weighting_details 'w=1/[\s^2^(Fo^2^)+(0.0267P)^2^+1.9140P] where P=(Fo^2^+2Fc^2^)/3'
_refine_ls_weighting_scheme calc
_refine_ls_wR_factor_gt 0.0876
_refine_ls_wR_factor_ref 0.1046
_reflns_Friedel_coverage 0.000
_reflns_number_gt 2815
_reflns_number_total 4412
_reflns_threshold_expression 'I > 2\s(I)'
_cod_data_source_file ao0c02413_si_003.cif
_cod_data_source_block AD_0m_a
_cod_original_sg_symbol_H-M 'P 21/n'
_cod_database_code 4517965
_shelx_shelxl_version_number 2016/6
_shelx_space_group_comment
;
The symmetry employed for this shelxl refinement is uniquely defined
by the following loop, which should always be used as a source of
symmetry information in preference to the above space-group names.
They are only intended as comments.
;
_shelx_estimated_absorpt_t_min 0.723
_shelx_estimated_absorpt_t_max 0.934

loop_
_space_group_symop_operation_xyz
'x, y, z'
'-x+1/2, y+1/2, -z+1/2'
'-x, -y, -z'
'x-1/2, -y-1/2, z-1/2'

loop_
_atom_site_label
_atom_site_type_symbol
_atom_site_fract_x
_atom_site_fract_y
_atom_site_fract_z
_atom_site_U_iso_or_equiv
_atom_site_adp_type
_atom_site_occupancy
_atom_site_site_symmetry_order
_atom_site_calc_flag
_atom_site_refinement_flags_posn
_atom_site_refinement_flags_adp
_atom_site_refinement_flags_occupancy
_atom_site_disorder_assembly
_atom_site_disorder_group
N1 N 0.7403(2) 0.40367(12) 0.6090(2) 0.0222(5) Uani 1 1 d . . . . .
N2 N 0.8299(2) 0.34475(13) 0.4689(2) 0.0279(5) Uani 1 1 d . . . . .
C1 C 0.8446(3) 0.40109(15) 0.5581(3) 0.0270(6) Uani 1 1 d . . . . .
H1 H 0.918873 0.434837 0.582509 0.032 Uiso 1 1 calc R U . . .
C2 C 0.7070(2) 0.30730(15) 0.4571(3) 0.0251(6) Uani 1 1 d . . . . .
C3 C 0.6447(3) 0.24483(16) 0.3785(3) 0.0319(6) Uani 1 1 d . . . . .
H3 H 0.684677 0.219361 0.320757 0.038 Uiso 1 1 calc R U . . .
C4 C 0.5206(3) 0.22256(17) 0.3905(3) 0.0356(7) Uani 1 1 d . . . . .
H4 H 0.475627 0.180457 0.340079 0.043 Uiso 1 1 calc R U . . .
C5 C 0.4604(3) 0.26104(17) 0.4759(3) 0.0337(7) Uani 1 1 d . . . . .
H5 H 0.375346 0.244645 0.479521 0.040 Uiso 1 1 calc R U . . .
C6 C 0.5219(3) 0.32246(16) 0.5550(3) 0.0281(6) Uani 1 1 d . . . . .
H6 H 0.481104 0.347720 0.612359 0.034 Uiso 1 1 calc R U . . .
C7 C 0.6486(2) 0.34503(14) 0.5450(2) 0.0223(5) Uani 1 1 d . . . . .
C8 C 0.9271(3) 0.3308(2) 0.3913(3) 0.0469(9) Uani 1 1 d . . . . .
H8 H 0.999163 0.370538 0.419613 0.056 Uiso 1 1 calc R U . . .
C9 C 0.9884(4) 0.2476(3) 0.4185(5) 0.0891(16) Uani 1 1 d . . . . .
H9A H 1.023791 0.241134 0.508987 0.134 Uiso 1 1 calc R U . . .
H9B H 1.058990 0.241616 0.375977 0.134 Uiso 1 1 calc R U . . .
H9C H 0.921421 0.206861 0.387809 0.134 Uiso 1 1 calc R U . . .
C10 C 0.8620(5) 0.3490(3) 0.2524(4) 0.0798(14) Uani 1 1 d . . . . .
H10A H 0.792055 0.310261 0.220503 0.120 Uiso 1 1 calc R U . . .
H10B H 0.927493 0.345350 0.203429 0.120 Uiso 1 1 calc R U . . .
H10C H 0.825001 0.402933 0.244991 0.120 Uiso 1 1 calc R U . . .
C11 C 0.7240(2) 0.46117(15) 0.7113(2) 0.0215(5) Uani 1 1 d . . . . .
C12 C 0.6963(3) 0.41267(16) 0.8225(2) 0.0270(6) Uani 1 1 d . . . . .
H12A H 0.769933 0.375822 0.856510 0.032 Uiso 1 1 calc R U . . .
H12B H 0.615788 0.380560 0.792962 0.032 Uiso 1 1 calc R U . . .
C13 C 0.6082(3) 0.51883(15) 0.6567(2) 0.0259(6) Uani 1 1 d . . . . .
H13A H 0.526734 0.487917 0.625140 0.031 Uiso 1 1 calc R U . . .
H13B H 0.626105 0.549357 0.585851 0.031 Uiso 1 1 calc R U . . .
C14 C 0.8516(2) 0.51056(16) 0.7581(2) 0.0262(6) Uani 1 1 d . . . . .
H14A H 0.869823 0.541375 0.687742 0.031 Uiso 1 1 calc R U . . .
H14B H 0.926356 0.474312 0.790974 0.031 Uiso 1 1 calc R U . . .
C15 C 0.6794(3) 0.47155(17) 0.9270(3) 0.0308(6) Uani 1 1 d . . . . .
H15 H 0.660744 0.440687 0.998266 0.037 Uiso 1 1 calc R U . . .
C16 C 0.5628(3) 0.52880(18) 0.8718(3) 0.0342(7) Uani 1 1 d . . . . .
H16A H 0.481565 0.497457 0.841589 0.041 Uiso 1 1 calc R U . . .
H16B H 0.549967 0.565679 0.937893 0.041 Uiso 1 1 calc R U . . .
C17 C 0.8072(3) 0.52068(19) 0.9745(3) 0.0356(7) Uani 1 1 d . . . . .
H17A H 0.797566 0.557611 1.041741 0.043 Uiso 1 1 calc R U . . .
H17B H 0.881350 0.484349 1.009382 0.043 Uiso 1 1 calc R U . . .
C18 C 0.8346(3) 0.56865(17) 0.8637(3) 0.0321(6) Uani 1 1 d . . . . .
H18 H 0.916791 0.600282 0.894072 0.039 Uiso 1 1 calc R U . . .
C19 C 0.7194(3) 0.62642(17) 0.8092(3) 0.0366(7) Uani 1 1 d . . . . .
H19A H 0.737969 0.657333 0.739119 0.044 Uiso 1 1 calc R U . . .
H19B H 0.708829 0.664404 0.874784 0.044 Uiso 1 1 calc R U . . .
C20 C 0.5917(3) 0.57724(16) 0.7619(3) 0.0323(6) Uani 1 1 d . . . . .
H20 H 0.517157 0.614322 0.727470 0.039 Uiso 1 1 calc R U . . .
Br1 Br 0.79005(3) 0.57877(2) 0.35804(4) 0.05647(14) Uani 1 1 d . . . . .

loop_
_atom_site_aniso_label
_atom_site_aniso_U_11
_atom_site_aniso_U_22
_atom_site_aniso_U_33
_atom_site_aniso_U_23
_atom_site_aniso_U_13
_atom_site_aniso_U_12
N1 0.0226(11) 0.0187(11) 0.0276(11) -0.0022(9) 0.0105(9) -0.0007(8)
N2 0.0278(12) 0.0234(11) 0.0365(13) -0.0056(10) 0.0157(10) -0.0024(9)
C1 0.0258(14) 0.0231(14) 0.0348(15) -0.0037(12) 0.0128(12) -0.0039(11)
C2 0.0257(13) 0.0171(12) 0.0327(15) 0.0012(11) 0.0077(11) -0.0003(10)
C3 0.0412(16) 0.0187(13) 0.0367(16) -0.0033(12) 0.0112(13) 0.0001(12)
C4 0.0390(16) 0.0221(14) 0.0428(18) -0.0034(13) 0.0047(13) -0.0092(12)
C5 0.0281(15) 0.0297(15) 0.0421(17) 0.0022(13) 0.0069(13) -0.0097(12)
C6 0.0254(14) 0.0252(14) 0.0350(15) 0.0024(12) 0.0099(12) -0.0018(11)
C7 0.0227(13) 0.0146(12) 0.0286(14) 0.0014(10) 0.0045(11) -0.0011(10)
C8 0.0439(18) 0.048(2) 0.061(2) -0.0246(17) 0.0354(17) -0.0162(15)
C9 0.062(3) 0.070(3) 0.147(5) -0.041(3) 0.048(3) 0.012(2)
C10 0.101(3) 0.101(3) 0.055(3) -0.026(2) 0.053(2) -0.047(3)
C11 0.0218(13) 0.0195(12) 0.0242(13) -0.0012(11) 0.0074(10) 0.0007(10)
C12 0.0234(13) 0.0260(14) 0.0326(15) 0.0072(12) 0.0087(11) 0.0020(11)
C13 0.0266(14) 0.0230(13) 0.0257(14) 0.0031(11) 0.0019(11) 0.0020(11)
C14 0.0214(13) 0.0293(14) 0.0288(14) -0.0040(12) 0.0079(11) -0.0041(11)
C15 0.0299(15) 0.0416(16) 0.0225(14) 0.0041(12) 0.0095(11) 0.0011(12)
C16 0.0268(14) 0.0418(17) 0.0364(16) -0.0080(14) 0.0123(12) 0.0038(13)
C17 0.0294(15) 0.0496(18) 0.0264(15) -0.0050(14) 0.0044(12) 0.0017(13)
C18 0.0288(14) 0.0358(16) 0.0307(15) -0.0088(13) 0.0056(12) -0.0088(12)
C19 0.0485(18) 0.0244(14) 0.0377(17) -0.0071(13) 0.0123(14) -0.0018(13)
C20 0.0311(14) 0.0274(14) 0.0359(16) -0.0025(13) 0.0035(12) 0.0121(12)
Br1 0.0449(2) 0.0641(3) 0.0601(2) 0.0042(2) 0.01255(16) -0.00527(18)

loop_
_atom_type_symbol
_atom_type_description
_atom_type_scat_dispersion_real
_atom_type_scat_dispersion_imag
_atom_type_scat_source
C C 0.0033 0.0016 'International Tables Vol C Tables 4.2.6.8 and 6.1.1.4'
H H 0.0000 0.0000 'International Tables Vol C Tables 4.2.6.8 and 6.1.1.4'
N N 0.0061 0.0033 'International Tables Vol C Tables 4.2.6.8 and 6.1.1.4'
Br Br -0.2901 2.4595 'International Tables Vol C Tables 4.2.6.8 and 6.1.1.4'

loop_
_geom_angle_atom_site_label_1
_geom_angle_atom_site_label_2
_geom_angle_atom_site_label_3
_geom_angle
_geom_angle_site_symmetry_1
_geom_angle_site_symmetry_3
_geom_angle_publ_flag
C1 N1 C7 107.0(2) . . ?
C1 N1 C11 125.4(2) . . ?
C7 N1 C11 127.5(2) . . ?
C1 N2 C2 108.3(2) . . ?
C1 N2 C8 123.5(2) . . ?
C2 N2 C8 128.0(2) . . ?
N2 C1 N1 111.6(2) . . ?
N2 C1 H1 124.2 . . ?
N1 C1 H1 124.2 . . ?
C3 C2 N2 131.3(2) . . ?
C3 C2 C7 122.2(2) . . ?
N2 C2 C7 106.5(2) . . ?
C4 C3 C2 116.3(3) . . ?
C4 C3 H3 121.8 . . ?
C2 C3 H3 121.8 . . ?
C3 C4 C5 121.8(3) . . ?
C3 C4 H4 119.1 . . ?
C5 C4 H4 119.1 . . ?
C6 C5 C4 122.2(3) . . ?
C6 C5 H5 118.9 . . ?
C4 C5 H5 118.9 . . ?
C5 C6 C7 116.5(3) . . ?
C5 C6 H6 121.7 . . ?
C7 C6 H6 121.7 . . ?
C6 C7 C2 120.8(2) . . ?
C6 C7 N1 132.6(2) . . ?
C2 C7 N1 106.6(2) . . ?
N2 C8 C9 110.1(3) . . ?
N2 C8 C10 109.5(3) . . ?
C9 C8 C10 115.7(3) . . ?
N2 C8 H8 107.0 . . ?
C9 C8 H8 107.0 . . ?
C10 C8 H8 107.0 . . ?
C8 C9 H9A 109.5 . . ?
C8 C9 H9B 109.5 . . ?
H9A C9 H9B 109.5 . . ?
C8 C9 H9C 109.5 . . ?
H9A C9 H9C 109.5 . . ?
H9B C9 H9C 109.5 . . ?
C8 C10 H10A 109.5 . . ?
C8 C10 H10B 109.5 . . ?
H10A C10 H10B 109.5 . . ?
C8 C10 H10C 109.5 . . ?
H10A C10 H10C 109.5 . . ?
H10B C10 H10C 109.5 . . ?
N1 C11 C14 109.46(19) . . ?
N1 C11 C13 109.2(2) . . ?
C14 C11 C13 109.2(2) . . ?
N1 C11 C12 109.3(2) . . ?
C14 C11 C12 109.5(2) . . ?
C13 C11 C12 110.2(2) . . ?
C11 C12 C15 109.2(2) . . ?
C11 C12 H12A 109.8 . . ?
C15 C12 H12A 109.8 . . ?
C11 C12 H12B 109.8 . . ?
C15 C12 H12B 109.8 . . ?
H12A C12 H12B 108.3 . . ?
C11 C13 C20 109.0(2) . . ?
C11 C13 H13A 109.9 . . ?
C20 C13 H13A 109.9 . . ?
C11 C13 H13B 109.9 . . ?
C20 C13 H13B 109.9 . . ?
H13A C13 H13B 108.3 . . ?
C11 C14 C18 109.1(2) . . ?
C11 C14 H14A 109.9 . . ?
C18 C14 H14A 109.9 . . ?
C11 C14 H14B 109.9 . . ?
C18 C14 H14B 109.9 . . ?
H14A C14 H14B 108.3 . . ?
C17 C15 C16 109.8(2) . . ?
C17 C15 C12 109.5(2) . . ?
C16 C15 C12 109.0(2) . . ?
C17 C15 H15 109.5 . . ?
C16 C15 H15 109.5 . . ?
C12 C15 H15 109.5 . . ?
C20 C16 C15 109.7(2) . . ?
C20 C16 H16A 109.7 . . ?
C15 C16 H16A 109.7 . . ?
C20 C16 H16B 109.7 . . ?
C15 C16 H16B 109.7 . . ?
H16A C16 H16B 108.2 . . ?
C18 C17 C15 109.1(2) . . ?
C18 C17 H17A 109.9 . . ?
C15 C17 H17A 109.9 . . ?
C18 C17 H17B 109.9 . . ?
C15 C17 H17B 109.9 . . ?
H17A C17 H17B 108.3 . . ?
C17 C18 C19 110.2(2) . . ?
C17 C18 C14 110.1(2) . . ?
C19 C18 C14 109.0(2) . . ?
C17 C18 H18 109.2 . . ?
C19 C18 H18 109.2 . . ?
C14 C18 H18 109.2 . . ?
C18 C19 C20 109.2(2) . . ?
C18 C19 H19A 109.8 . . ?
C20 C19 H19A 109.8 . . ?
C18 C19 H19B 109.8 . . ?
C20 C19 H19B 109.8 . . ?
H19A C19 H19B 108.3 . . ?
C16 C20 C19 109.8(2) . . ?
C16 C20 C13 109.4(2) . . ?
C19 C20 C13 109.5(2) . . ?
C16 C20 H20 109.4 . . ?
C19 C20 H20 109.4 . . ?
C13 C20 H20 109.4 . . ?

loop_
_geom_bond_atom_site_label_1
_geom_bond_atom_site_label_2
_geom_bond_distance
_geom_bond_site_symmetry_2
_geom_bond_publ_flag
N1 C1 1.328(3) . ?
N1 C7 1.406(3) . ?
N1 C11 1.495(3) . ?
N2 C1 1.317(3) . ?
N2 C2 1.388(3) . ?
N2 C8 1.478(3) . ?
C1 H1 0.9300 . ?
C2 C3 1.384(4) . ?
C2 C7 1.392(4) . ?
C3 C4 1.371(4) . ?
C3 H3 0.9300 . ?
C4 C5 1.387(4) . ?
C4 H4 0.9300 . ?
C5 C6 1.372(4) . ?
C5 H5 0.9300 . ?
C6 C7 1.392(4) . ?
C6 H6 0.9300 . ?
C8 C9 1.505(5) . ?
C8 C10 1.513(5) . ?
C8 H8 0.9800 . ?
C9 H9A 0.9600 . ?
C9 H9B 0.9600 . ?
C9 H9C 0.9600 . ?
C10 H10A 0.9600 . ?
C10 H10B 0.9600 . ?
C10 H10C 0.9600 . ?
C11 C14 1.524(3) . ?
C11 C13 1.525(3) . ?
C11 C12 1.527(3) . ?
C12 C15 1.529(4) . ?
C12 H12A 0.9700 . ?
C12 H12B 0.9700 . ?
C13 C20 1.529(4) . ?
C13 H13A 0.9700 . ?
C13 H13B 0.9700 . ?
C14 C18 1.530(4) . ?
C14 H14A 0.9700 . ?
C14 H14B 0.9700 . ?
C15 C17 1.524(4) . ?
C15 C16 1.527(4) . ?
C15 H15 0.9800 . ?
C16 C20 1.520(4) . ?
C16 H16A 0.9700 . ?
C16 H16B 0.9700 . ?
C17 C18 1.518(4) . ?
C17 H17A 0.9700 . ?
C17 H17B 0.9700 . ?
C18 C19 1.522(4) . ?
C18 H18 0.9800 . ?
C19 C20 1.523(4) . ?
C19 H19A 0.9700 . ?
C19 H19B 0.9700 . ?
C20 H20 0.9800 . ?
